data_7213145
loop_
_publ_author_name
'Ranganathan, Anupama'
'Pedireddi, V. R.'
'Chatterjee, Swati'
'Rao, C. N. R.'

_publ_section_title
;
 An organic channel structure formed by the supramolecular assembly of
 trithiocyanuric acid and 4,4&#x2032;&#x2010;bipyridyl
;
_journal_issue 10
_journal_name_full 'Journal of Materials Chemistry'
_journal_page_first 2407
_journal_paper_doi 10.1039/a905344a
_journal_volume 9
_journal_year 1999
_chemical_formula_structural '2(C3H3N3S3): C10H8N2 : C7H8'
_chemical_formula_sum 'C23 H22 N8 S6'
_chemical_formula_weight 602.85
_chemical_name_systematic
; 
 ? 
;
_space_group_IT_number 2
_symmetry_cell_setting triclinic
_symmetry_space_group_name_Hall '-P 1'
_symmetry_space_group_name_H-M 'P -1'
_atom_sites_solution_hydrogens geom
_atom_sites_solution_primary direct
_atom_sites_solution_secondary difmap
_audit_creation_method SHELXL
_cell_angle_alpha 65.40(1)
_cell_angle_beta 76.58(1)
_cell_angle_gamma 73.05(1)
_cell_formula_units_Z 1
_cell_length_a 7.112(1)
_cell_length_b 10.489(1)
_cell_length_c 10.681(1)
_cell_measurement_temperature 293(2)
_cell_volume 687.35(15)
_computing_structure_refinement 'SHELXSTL-PLUS (Sheldrick)'
_computing_structure_solution 'SHELXSTL-PLUS (Sheldrick)'
_diffrn_ambient_temperature 293(2)
_diffrn_measurement_device 'CCD-area detector, Siemens'
_diffrn_radiation_monochromator graphite
_diffrn_radiation_source 'fine-focus sealed tube'
_diffrn_radiation_type MoK\a
_diffrn_radiation_wavelength 0.71073
_diffrn_reflns_av_R_equivalents 0.0527
_diffrn_reflns_av_sigmaI/netI 0.0535
_diffrn_reflns_limit_h_max 7
_diffrn_reflns_limit_h_min -7
_diffrn_reflns_limit_k_max 9
_diffrn_reflns_limit_k_min -11
_diffrn_reflns_limit_l_max 5
_diffrn_reflns_limit_l_min -11
_diffrn_reflns_number 2887
_diffrn_reflns_theta_max 23.20
_diffrn_reflns_theta_min 2.11
_exptl_absorpt_coefficient_mu 0.528
_exptl_crystal_colour yellow
_exptl_crystal_density_diffrn 1.456
_exptl_crystal_description needles
_exptl_crystal_F_000 312
_exptl_crystal_size_max 0.35
_exptl_crystal_size_mid 0.35
_exptl_crystal_size_min 0.30
_refine_diff_density_max 0.510
_refine_diff_density_min -0.377
_refine_diff_density_rms 0.096
_refine_ls_extinction_method none
_refine_ls_goodness_of_fit_all 1.446
_refine_ls_goodness_of_fit_obs 1.453
_refine_ls_matrix_type full
_refine_ls_number_parameters 165
_refine_ls_number_reflns 1907
_refine_ls_number_restraints 0
_refine_ls_restrained_S_all 1.489
_refine_ls_restrained_S_obs 1.453
_refine_ls_R_factor_all 0.0885
_refine_ls_R_factor_obs 0.0626
_refine_ls_shift/esd_max -0.428
_refine_ls_shift/esd_mean 0.042
_refine_ls_structure_factor_coef Fsqd
_refine_ls_weighting_details 'w=1/[\s^2^(Fo^2^)+(0.1000P)^2^+0.0000P] where P=(Fo^2^+2Fc^2^)/3'
_refine_ls_weighting_scheme calc
_refine_ls_wR_factor_all 0.2136
_refine_ls_wR_factor_obs 0.1828
_reflns_number_observed 1510
_reflns_number_total 1928
_reflns_observed_criterion >3sigma(I)
_cod_data_source_file 905344asup1.cif
_cod_data_source_block junk2
_cod_depositor_comments
;
The following automatic conversions were performed:

'_symmetry_cell_setting' value 'Triclinic' changed to 'triclinic'
according to /home/saulius/struct/CIF-dictionaries/cif_core.dic
dictionary named 'cif_core.dic' version 2.4.2 from 2011-04-26.

Automatic conversion script
Id: cif_fix_values 1891 2012-01-12 08:04:46Z andrius 

The following automatic conversions were performed:

'_refine_ls_weighting_scheme' value 'calc
w=1/[\s^2^(Fo^2^)+(0.1000P)^2^+0.0000P] where P=(Fo^2^+2Fc^2^)/3' was
changed to 'calc'. New tag '_refine_ls_weighting_details' was
created. The value of the new tag was set to
'w=1/[\s^2^(Fo^2^)+(0.1000P)^2^+0.0000P] where P=(Fo^2^+2Fc^2^)/3'.

Automatic conversion script
Id: cif_fix_values 3143 2015-03-26 13:38:13Z robertas 
;
_cod_original_cell_volume 687.35(13)
_cod_original_sg_symbol_H-M P-1
_cod_database_code 7213145

loop_
_symmetry_equiv_pos_as_xyz
'x, y, z'
'-x, -y, -z'

loop_
_atom_site_aniso_label
_atom_site_aniso_U_11
_atom_site_aniso_U_22
_atom_site_aniso_U_33
_atom_site_aniso_U_23
_atom_site_aniso_U_13
_atom_site_aniso_U_12
S23 0.0430(8) 0.0641(10) 0.0356(8) -0.0147(7) -0.0127(6) 0.0011(7)
S22 0.0300(8) 0.0782(11) 0.0432(8) -0.0187(7) -0.0114(6) 0.0124(7)
S21 0.0368(9) 0.133(2) 0.0423(9) -0.0345(9) -0.0110(7) 0.0211(9)
N23 0.026(2) 0.054(3) 0.040(2) -0.018(2) -0.012(2) 0.005(2)
C11 0.031(3) 0.043(3) 0.048(3) -0.015(2) -0.010(2) -0.001(2)
C15 0.035(3) 0.064(4) 0.048(3) -0.020(3) -0.007(2) -0.001(3)
N22 0.025(2) 0.054(3) 0.035(2) -0.014(2) -0.009(2) 0.003(2)
C12 0.038(3) 0.078(4) 0.044(3) -0.025(3) -0.011(2) 0.007(3)
C23 0.033(3) 0.042(3) 0.045(3) -0.016(2) -0.011(2) -0.003(2)
C16 0.038(3) 0.061(3) 0.050(3) -0.016(3) -0.018(2) -0.002(3)
N21 0.028(2) 0.067(3) 0.031(2) -0.015(2) -0.011(2) 0.010(2)
C22 0.033(3) 0.051(3) 0.036(3) -0.018(2) -0.007(2) 0.000(2)
N14 0.035(2) 0.052(3) 0.057(3) -0.021(2) -0.017(2) 0.005(2)
C21 0.033(3) 0.061(3) 0.047(3) -0.022(3) -0.014(2) 0.008(2)
C13 0.041(3) 0.086(4) 0.048(3) -0.026(3) -0.018(3) 0.010(3)

loop_
_atom_site_label
_atom_site_type_symbol
_atom_site_fract_x
_atom_site_fract_y
_atom_site_fract_z
_atom_site_U_iso_or_equiv
_atom_site_thermal_displace_type
_atom_site_occupancy
_atom_site_calc_flag
_atom_site_refinement_flags
S23 S -0.0275(2) 0.72414(15) -0.13921(13) 0.0505(5) Uani 1 d .
S22 S 0.4802(2) 0.4203(2) 0.22645(14) 0.0562(6) Uani 1 d .
S21 S -0.2620(2) 0.6208(2) 0.3969(2) 0.0783(7) Uani 1 d .
N23 N -0.1259(5) 0.6631(4) 0.1327(4) 0.0420(11) Uani 1 d .
H23A H -0.2443(5) 0.7095(4) 0.1152(4) 0.050 Uiso 1 calc R
C11 C 0.8971(7) 0.0393(5) -0.0141(5) 0.0423(12) Uani 1 d .
C15 C 0.5579(8) 0.1323(6) 0.0620(6) 0.0517(14) Uani 1 d .
H15A H 0.4617(8) 0.1443(6) 0.1343(6) 0.062 Uiso 1 calc R
N22 N 0.2048(5) 0.5799(4) 0.0579(4) 0.0408(11) Uani 1 d .
H22A H 0.2980(5) 0.5766(4) -0.0091(4) 0.049 Uiso 1 calc R
C12 C 0.8410(8) 0.0991(6) -0.1466(6) 0.0562(15) Uani 1 d .
H12A H 0.9341(8) 0.0899(6) -0.2212(6) 0.067 Uiso 1 calc R
C23 C 0.0174(7) 0.6523(5) 0.0234(5) 0.0400(12) Uani 1 d .
C16 C 0.7469(7) 0.0580(6) 0.0914(6) 0.0510(14) Uani 1 d .
H16A H 0.7749(7) 0.0198(6) 0.1824(6) 0.061 Uiso 1 calc R
N21 N 0.1010(5) 0.5300(5) 0.2898(4) 0.0464(11) Uani 1 d .
H21A H 0.1265(5) 0.4907(5) 0.3743(4) 0.056 Uiso 1 calc R
C22 C 0.2549(7) 0.5134(5) 0.1883(5) 0.0408(12) Uani 1 d .
N14 N 0.5063(6) 0.1884(4) -0.0671(4) 0.0489(12) Uani 1 d .
C21 C -0.0886(7) 0.6037(6) 0.2670(5) 0.0487(14) Uani 1 d .
C13 C 0.6494(8) 0.1714(7) -0.1681(6) 0.062(2) Uani 1 d .
H13A H 0.6176(8) 0.2107(7) -0.2582(6) 0.074 Uiso 1 calc R
C2 C 0.0619(28) 0.9008(18) -0.4926(16) 0.078(4) Uiso 0.50 d P
C1 C -0.1870(32) 0.9137(23) -0.4830(21) 0.108(5) Uiso 0.50 d P
C3 C -0.2274(32) 1.1150(22) -0.5004(20) 0.106(5) Uiso 0.50 d P
C3A C 0.1281(33) 0.7949(24) -0.4872(21) 0.117(6) Uiso 0.50 d P
C2A C -0.1430(21) 0.9977(16) -0.4920(14) 0.071(4) Uiso 0.50 d P
C1A C -0.0374(31) 0.8704(17) -0.4835(16) 0.081(4) Uiso 0.50 d P
C4 C -0.3103(33) 1.0478(26) -0.4866(23) 0.124(7) Uiso 0.50 d P

loop_
_atom_type_symbol
_atom_type_description
_atom_type_scat_dispersion_real
_atom_type_scat_dispersion_imag
_atom_type_scat_source
C C 0.0033 0.0016 'International Tables Vol C Tables 4.2.6.8 and 6.1.1.4'
H H 0.0000 0.0000 'International Tables Vol C Tables 4.2.6.8 and 6.1.1.4'
N N 0.0061 0.0033 'International Tables Vol C Tables 4.2.6.8 and 6.1.1.4'
S S 0.1246 0.1234 'International Tables Vol C Tables 4.2.6.8 and 6.1.1.4'

loop_
_geom_angle_atom_site_label_1
_geom_angle_atom_site_label_2
_geom_angle_atom_site_label_3
_geom_angle
_geom_angle_site_symmetry_1
_geom_angle_site_symmetry_3
C23 N23 C21 123.1(4) . .
C12 C11 C16 115.6(5) . .
C12 C11 C11 122.4(6) . 2_755
C16 C11 C11 122.0(6) . 2_755
N14 C15 C16 122.7(5) . .
C22 N22 C23 125.5(4) . .
C13 C12 C11 120.5(5) . .
N23 C23 N22 115.6(4) . .
N23 C23 S23 123.1(4) . .
N22 C23 S23 121.2(4) . .
C15 C16 C11 120.7(5) . .
C21 N21 C22 125.2(4) . .
N22 C22 N21 114.1(4) . .
N22 C22 S22 124.2(4) . .
N21 C22 S22 121.7(3) . .
C13 N14 C15 116.7(4) . .
N23 C21 N21 116.3(4) . .
N23 C21 S21 122.4(4) . .
N21 C21 S21 121.3(4) . .
N14 C13 C12 123.7(5) . .
C1A C2 C3A 79.4(21) . .
C1A C2 C3 151.4(26) . 2_574
C3A C2 C3 72.0(19) . 2_574
C1A C2 C2A 150.8(24) . 2_574
C3A C2 C2A 129.7(22) . 2_574
C3 C2 C2A 57.8(14) 2_574 2_574
C1A C2 C2A 59.4(17) . .
C3A C2 C2A 138.8(23) . .
C3 C2 C2A 149.3(20) 2_574 .
C2A C2 C2A 91.5(14) 2_574 .
C1A C2 C4 174.0(23) . 2_574
C3A C2 C4 94.6(19) . 2_574
C3 C2 C4 22.6(13) 2_574 2_574
C2A C2 C4 35.2(10) 2_574 2_574
C2A C2 C4 126.6(15) . 2_574
C2A C1 C1A 81.0(21) . .
C2A C1 C4 53.8(16) . .
C1A C1 C4 134.8(25) . .
C2A C1 C3 25.7(13) . .
C1A C1 C3 106.7(19) . .
C4 C1 C3 28.2(11) . .
C4 C3 C2 131.4(28) . 2_574
C4 C3 C2A 63.5(19) . .
C2 C3 C2A 67.9(16) 2_574 .
C4 C3 C3A 176.4(28) . 2_574
C2 C3 C3A 51.3(14) 2_574 2_574
C2A C3 C3A 119.3(22) . 2_574
C4 C3 C1A 143.4(25) . 2_574
C2 C3 C1A 12.1(11) 2_574 2_574
C2A C3 C1A 80.0(15) . 2_574
C3A C3 C1A 39.3(12) 2_574 2_574
C4 C3 C1 42.3(18) . .
C2 C3 C1 89.1(17) 2_574 .
C2A C3 C1 21.2(11) . .
C3A C3 C1 140.4(20) 2_574 .
C1A C3 C1 101.2(13) 2_574 .
C2 C3A C1A 42.0(13) . .
C2 C3A C3 56.7(16) . 2_574
C1A C3A C3 98.7(20) . 2_574
C1 C2A C3 133.1(23) . .
C1 C2A C4 82.7(20) . .
C3 C2A C4 50.4(14) . .
C1 C2A C1A 51.0(15) . .
C3 C2A C1A 175.9(20) . .
C4 C2A C1A 133.7(21) . .
C1 C2A C2 172.5(22) . 2_574
C3 C2A C2 54.3(13) . 2_574
C4 C2A C2 104.7(18) . 2_574
C1A C2A C2 121.6(16) . 2_574
C1 C2A C2 84.1(17) . .
C3 C2A C2 142.8(19) . .
C4 C2A C2 166.8(21) . .
C1A C2A C2 33.0(9) . .
C2 C2A C2 88.5(14) 2_574 .
C1 C2A C2A 123.8(21) . 2_574
C3 C2A C2A 103.0(17) . 2_574
C4 C2A C2A 153.4(21) . 2_574
C1A C2A C2A 72.8(13) . 2_574
C2 C2A C2A 48.8(10) 2_574 2_574
C2 C2A C2A 39.8(9) . 2_574
C2 C1A C1 135.5(27) . .
C2 C1A C3A 58.6(18) . .
C1 C1A C3A 165.6(26) . .
C2 C1A C2A 87.6(19) . .
C1 C1A C2A 47.9(13) . .
C3A C1A C2A 146.1(22) . .
C2 C1A C3 16.6(15) . 2_574
C1 C1A C3 152.0(21) . 2_574
C3A C1A C3 42.0(13) . 2_574
C2A C1A C3 104.2(15) . 2_574
C3 C4 C2A 66.1(20) . .
C3 C4 C1 109.5(26) . .
C2A C4 C1 43.4(12) . .
C3 C4 C2 26.0(16) . 2_574
C2A C4 C2 40.2(12) . 2_574
C1 C4 C2 83.6(16) . 2_574

loop_
_geom_bond_atom_site_label_1
_geom_bond_atom_site_label_2
_geom_bond_distance
_geom_bond_site_symmetry_2
S23 C23 1.647(5) .
S22 C22 1.657(5) .
S21 C21 1.662(5) .
N23 C23 1.381(6) .
N23 C21 1.360(6) .
C11 C12 1.390(7) .
C11 C16 1.397(8) .
C11 C11 1.486(9) 2_755
C15 N14 1.347(6) .
C15 C16 1.376(7) .
N22 C22 1.353(6) .
N22 C23 1.377(6) .
C12 C13 1.372(8) .
N21 C21 1.366(6) .
N21 C22 1.378(6) .
N14 C13 1.333(7) .
C2 C1A 0.83(2) .
C2 C3A 1.05(2) .
C2 C3 1.13(2) 2_574
C2 C2A 1.29(2) 2_574
C2 C2A 1.51(2) .
C2 C4 1.93(3) 2_574
C1 C2A 0.98(2) .
C1 C1A 1.03(2) .
C1 C4 1.41(3) .
C1 C3 1.98(3) .
C3 C4 0.99(2) .
C3 C2 1.13(2) 2_574
C3 C2A 1.18(2) .
C3 C3A 1.28(3) 2_574
C3 C1A 1.90(3) 2_574
C3A C1A 1.21(3) .
C3A C3 1.28(3) 2_574
C2A C4 1.15(2) .
C2A C1A 1.30(2) .
C2A C2 1.29(2) 2_574
C2A C2A 2.01(3) 2_574
C1A C3 1.90(3) 2_574
C4 C2 1.93(3) 2_574
